data_4518174
loop_
_publ_author_name
'Gjineci, Nansi'
'Aharonovich, Sinai'
'Dekel, Dario R.'
'Diesendruck, Charles E.'

_publ_section_title
;
 Increasing the Alkaline Stability of <i>N</i>,<i>N</i>-Diaryl Carbazolium
 Salts Using Substituent Electronic Effects.
;
_journal_name_full 'ACS applied materials &amp; interfaces'
_journal_paper_doi 10.1021/acsami.0c14132
_journal_year 2020
_chemical_formula_moiety 'C24 H18 N O2, Br, O'
_chemical_formula_sum 'C24 H18 Br N O3'
_chemical_formula_weight 448.30
_chemical_name_common 'Charles32 (Nansi)'
_space_group_crystal_system orthorhombic
_space_group_IT_number 61
_space_group_name_Hall '-P 2ac 2ab'
_space_group_name_H-M_alt 'P b c a'
_atom_sites_solution_hydrogens geom
_audit_creation_method SHELXL-2014/7
_cell_angle_alpha 90
_cell_angle_beta 90
_cell_angle_gamma 90
_cell_formula_units_Z 8
_cell_length_a 12.3510(4)
_cell_length_b 17.2810(11)
_cell_length_c 19.1340(13)
_cell_measurement_reflns_used 3488
_cell_measurement_temperature 293(2)
_cell_measurement_theta_max 25.026
_cell_measurement_theta_min 2.289
_cell_volume 4083.9(4)
_computing_cell_refinement 'DENZO HKL2000 (Otwinowski & Minor 1997)'
_computing_data_collection 'Collect (Nonius, 2006)'
_computing_data_reduction 'DENZO HKL2000 (Otwinowski & Minor 1997)'
_computing_molecular_graphics 'Olex2 (Dolomanov et al., 2009)'
_computing_publication_material 'Olex2 (Dolomanov et al., 2009)'
_computing_structure_refinement 'SHELXL-2014/7 (Sheldrick, 2014)'
_computing_structure_solution 'SIR2004 (Burla et al., 2007)'
_diffrn_ambient_temperature 293(2)
_diffrn_detector_area_resol_mean 95
_diffrn_measured_fraction_theta_full 0.987
_diffrn_measured_fraction_theta_max 0.987
_diffrn_measurement_device_type 'Nonius KappaCCD'
_diffrn_measurement_method '\f and \w scans'
_diffrn_radiation_type MoK\a
_diffrn_radiation_wavelength 0.71073
_diffrn_reflns_av_R_equivalents 0.0400
_diffrn_reflns_av_unetI/netI 0.0580
_diffrn_reflns_Laue_measured_fraction_full 0.987
_diffrn_reflns_Laue_measured_fraction_max 0.987
_diffrn_reflns_limit_h_max 13
_diffrn_reflns_limit_h_min 0
_diffrn_reflns_limit_k_max 20
_diffrn_reflns_limit_k_min 0
_diffrn_reflns_limit_l_max 22
_diffrn_reflns_limit_l_min 0
_diffrn_reflns_number 3488
_diffrn_reflns_point_group_measured_fraction_full 0.987
_diffrn_reflns_point_group_measured_fraction_max 0.987
_diffrn_reflns_theta_full 25.026
_diffrn_reflns_theta_max 25.026
_diffrn_reflns_theta_min 2.289
_exptl_absorpt_coefficient_mu 2.038
_exptl_absorpt_correction_T_max 0.730
_exptl_absorpt_correction_T_min 0.589
_exptl_absorpt_correction_type multi-scan
_exptl_absorpt_process_details 'Nonius KappaCCD'
_exptl_crystal_colour colorless
_exptl_crystal_density_diffrn 1.458
_exptl_crystal_description block
_exptl_crystal_F_000 1824
_exptl_crystal_size_max 0.270
_exptl_crystal_size_mid 0.180
_exptl_crystal_size_min 0.150
_refine_diff_density_max 0.396
_refine_diff_density_min -0.343
_refine_diff_density_rms 0.058
_refine_ls_extinction_coef 0.0020(5)
_refine_ls_extinction_expression Fc^*^=kFc[1+0.001xFc^2^\l^3^/sin(2\q)]^-1/4^
_refine_ls_extinction_method 'SHELXL-2014/7 (Sheldrick 2014'
_refine_ls_goodness_of_fit_ref 1.051
_refine_ls_hydrogen_treatment constr
_refine_ls_matrix_type full
_refine_ls_number_parameters 274
_refine_ls_number_reflns 3488
_refine_ls_number_restraints 0
_refine_ls_restrained_S_all 1.051
_refine_ls_R_factor_all 0.1118
_refine_ls_R_factor_gt 0.0540
_refine_ls_shift/su_max 0.000
_refine_ls_shift/su_mean 0.000
_refine_ls_structure_factor_coef Fsqd
_refine_ls_weighting_details 'w=1/[\s^2^(Fo^2^)+(0.0638P)^2^+0.1753P] where P=(Fo^2^+2Fc^2^)/3'
_refine_ls_weighting_scheme calc
_refine_ls_wR_factor_gt 0.1175
_refine_ls_wR_factor_ref 0.1366
_reflns_Friedel_coverage 0.000
_reflns_number_gt 2043
_reflns_number_total 3488
_reflns_threshold_expression 'I > 2\s(I)'
_cod_data_source_file am0c14132_si_004.cif
_cod_data_source_block Charles32
_cod_database_code 4518174
_shelx_shelxl_version_number 2014/7
_shelx_space_group_comment
;
The symmetry employed for this shelxl refinement is uniquely defined
by the following loop, which should always be used as a source of
symmetry information in preference to the above space-group names.
They are only intended as comments.
;
_shelx_estimated_absorpt_t_min 0.609
_shelx_estimated_absorpt_t_max 0.750

loop_
_space_group_symop_operation_xyz
'x, y, z'
'-x+1/2, -y, z+1/2'
'x+1/2, -y+1/2, -z'
'-x, y+1/2, -z+1/2'
'-x, -y, -z'
'x-1/2, y, -z-1/2'
'-x-1/2, y-1/2, z'
'x, -y-1/2, z-1/2'

loop_
_atom_site_label
_atom_site_type_symbol
_atom_site_fract_x
_atom_site_fract_y
_atom_site_fract_z
_atom_site_U_iso_or_equiv
_atom_site_adp_type
_atom_site_occupancy
_atom_site_site_symmetry_order
_atom_site_calc_flag
_atom_site_refinement_flags_posn
_atom_site_refinement_flags_adp
_atom_site_refinement_flags_occupancy
_atom_site_disorder_assembly
_atom_site_disorder_group
Br1 Br 0.50436(4) 0.46914(3) 0.28776(3) 0.0813(3) Uani 1 1 d . . . . .
O1 O 0.4556(3) 0.45431(17) 0.12370(17) 0.0649(9) Uani 1 1 d . . . . .
H1 H 0.4703 0.4500 0.1653 0.097 Uiso 1 1 calc R U . . .
O2 O -0.1892(2) 0.19117(19) 0.22147(17) 0.0690(9) Uani 1 1 d . . . . .
H2 H -0.2145 0.1473 0.2202 0.103 Uiso 1 1 calc R U . . .
O3 O -0.2478(15) 0.0385(12) 0.2350(8) 0.088(4) Uani 0.5 1 d . . P A 1
O3A O -0.2613(17) 0.0518(12) 0.2594(8) 0.091(4) Uani 0.5 1 d . . P B 2
N1 N 0.1611(2) 0.22493(17) 0.03516(16) 0.0415(8) Uani 1 1 d . . . . .
C1 C 0.2232(3) 0.1302(2) -0.0446(2) 0.0485(10) Uani 1 1 d . . . . .
C2 C 0.2826(3) 0.0658(3) -0.0661(3) 0.0638(12) Uani 1 1 d . . . . .
H2A H 0.2828 0.0502 -0.1126 0.077 Uiso 1 1 calc R U . . .
C3 C 0.3408(4) 0.0263(3) -0.0166(3) 0.0711(14) Uani 1 1 d . . . . .
H3 H 0.3819 -0.0162 -0.0300 0.085 Uiso 1 1 calc R U . . .
C4 C 0.3394(3) 0.0483(3) 0.0527(3) 0.0679(14) Uani 1 1 d . . . . .
H4 H 0.3775 0.0190 0.0852 0.081 Uiso 1 1 calc R U . . .
C5 C 0.2826(3) 0.1131(2) 0.0752(2) 0.0542(11) Uani 1 1 d . . . . .
H5 H 0.2828 0.1289 0.1217 0.065 Uiso 1 1 calc R U . . .
C6 C 0.2266(3) 0.1523(2) 0.0247(2) 0.0446(10) Uani 1 1 d . . . . .
C7 C 0.1191(3) 0.2404(2) -0.0375(2) 0.0452(10) Uani 1 1 d . . . . .
C8 C 0.0563(3) 0.3024(3) -0.0575(2) 0.0558(12) Uani 1 1 d . . . . .
H8 H 0.0310 0.3385 -0.0253 0.067 Uiso 1 1 calc R U . . .
C9 C 0.0329(3) 0.3081(3) -0.1276(3) 0.0656(13) Uani 1 1 d . . . . .
H9 H -0.0075 0.3499 -0.1435 0.079 Uiso 1 1 calc R U . . .
C10 C 0.0680(3) 0.2535(3) -0.1749(3) 0.0726(15) Uani 1 1 d . . . . .
H10 H 0.0493 0.2581 -0.2218 0.087 Uiso 1 1 calc R U . . .
C11 C 0.1306(3) 0.1918(3) -0.1531(2) 0.0598(12) Uani 1 1 d . . . . .
H11 H 0.1547 0.1551 -0.1852 0.072 Uiso 1 1 calc R U . . .
C12 C 0.1573(3) 0.1851(2) -0.0831(2) 0.0486(11) Uani 1 1 d . . . . .
C13 C 0.2374(3) 0.2885(2) 0.0601(2) 0.0418(9) Uani 1 1 d . . . . .
C14 C 0.2590(3) 0.2955(2) 0.1303(2) 0.0541(11) Uani 1 1 d . . . . .
H14 H 0.2248 0.2633 0.1624 0.065 Uiso 1 1 calc R U . . .
C15 C 0.3318(3) 0.3508(2) 0.1527(2) 0.0563(11) Uani 1 1 d . . . . .
H15 H 0.3463 0.3562 0.2002 0.068 Uiso 1 1 calc R U . . .
C16 C 0.3830(3) 0.3979(2) 0.1050(2) 0.0485(10) Uani 1 1 d . . . . .
C17 C 0.3621(3) 0.3899(2) 0.0350(2) 0.0515(11) Uani 1 1 d . . . . .
H17 H 0.3967 0.4219 0.0029 0.062 Uiso 1 1 calc R U . . .
C18 C 0.2896(3) 0.3342(2) 0.0121(2) 0.0493(10) Uani 1 1 d . . . . .
H18 H 0.2764 0.3278 -0.0354 0.059 Uiso 1 1 calc R U . . .
C19 C 0.0661(3) 0.2142(2) 0.0857(2) 0.0434(10) Uani 1 1 d . . . . .
C20 C 0.0333(3) 0.1413(2) 0.1034(2) 0.0466(10) Uani 1 1 d . . . . .
H20 H 0.0691 0.0983 0.0856 0.056 Uiso 1 1 calc R U . . .
C21 C -0.0535(3) 0.1322(2) 0.1482(2) 0.0504(10) Uani 1 1 d . . . . .
H21 H -0.0763 0.0828 0.1607 0.060 Uiso 1 1 calc R U . . .
C22 C -0.1069(3) 0.1969(3) 0.1746(2) 0.0506(11) Uani 1 1 d . . . . .
C23 C -0.0735(3) 0.2696(3) 0.1553(2) 0.0532(11) Uani 1 1 d . . . . .
H23 H -0.1096 0.3129 0.1723 0.064 Uiso 1 1 calc R U . . .
C24 C 0.0133(3) 0.2785(2) 0.1110(2) 0.0487(10) Uani 1 1 d . . . . .
H24 H 0.0363 0.3277 0.0982 0.058 Uiso 1 1 calc R U . . .

loop_
_atom_site_aniso_label
_atom_site_aniso_U_11
_atom_site_aniso_U_22
_atom_site_aniso_U_33
_atom_site_aniso_U_23
_atom_site_aniso_U_13
_atom_site_aniso_U_12
Br1 0.1154(5) 0.0659(4) 0.0627(4) 0.0014(3) -0.0155(3) -0.0204(3)
O1 0.0798(19) 0.0498(19) 0.065(2) -0.0040(17) -0.0102(17) -0.0177(15)
O2 0.0598(18) 0.078(2) 0.069(2) 0.0001(19) 0.0180(16) 0.0063(16)
O3 0.096(7) 0.092(9) 0.075(11) -0.019(7) 0.046(7) -0.016(6)
O3A 0.124(9) 0.096(9) 0.052(9) -0.002(7) 0.046(7) 0.011(6)
N1 0.0443(17) 0.0391(19) 0.041(2) 0.0007(16) -0.0026(14) 0.0006(13)
C1 0.051(2) 0.035(2) 0.059(3) -0.007(2) 0.002(2) 0.0008(18)
C2 0.067(3) 0.062(3) 0.063(3) -0.010(3) 0.010(2) 0.001(2)
C3 0.067(3) 0.050(3) 0.096(5) -0.008(3) 0.013(3) 0.007(2)
C4 0.058(3) 0.051(3) 0.094(4) 0.014(3) 0.000(3) 0.011(2)
C5 0.053(2) 0.051(3) 0.058(3) 0.006(2) -0.004(2) 0.004(2)
C6 0.041(2) 0.039(2) 0.054(3) -0.001(2) -0.0014(18) 0.0015(16)
C7 0.046(2) 0.051(3) 0.039(2) 0.002(2) -0.0080(18) -0.0043(18)
C8 0.050(2) 0.063(3) 0.054(3) 0.008(2) -0.004(2) 0.007(2)
C9 0.060(3) 0.085(4) 0.052(3) 0.021(3) -0.010(2) 0.001(2)
C10 0.057(3) 0.117(5) 0.044(3) 0.004(3) -0.006(2) -0.007(3)
C11 0.055(3) 0.081(4) 0.043(3) -0.010(3) -0.001(2) -0.007(2)
C12 0.053(2) 0.049(3) 0.044(3) -0.005(2) 0.0038(19) -0.0156(19)
C13 0.043(2) 0.039(2) 0.043(3) -0.002(2) -0.0049(17) -0.0021(17)
C14 0.062(3) 0.052(3) 0.047(3) 0.007(2) -0.008(2) -0.007(2)
C15 0.066(3) 0.054(3) 0.048(3) -0.002(2) -0.011(2) -0.007(2)
C16 0.053(2) 0.041(2) 0.052(3) -0.005(2) -0.006(2) -0.0049(18)
C17 0.049(2) 0.051(3) 0.054(3) 0.002(2) 0.004(2) -0.0069(19)
C18 0.051(2) 0.049(3) 0.048(3) -0.003(2) 0.0022(19) -0.0032(19)
C19 0.046(2) 0.044(3) 0.040(2) -0.002(2) -0.0030(17) 0.0049(18)
C20 0.049(2) 0.041(3) 0.050(3) -0.001(2) 0.0005(18) 0.0014(17)
C21 0.053(2) 0.046(3) 0.052(3) 0.006(2) 0.002(2) -0.0019(19)
C22 0.042(2) 0.062(3) 0.047(3) 0.000(2) 0.0026(18) 0.002(2)
C23 0.054(3) 0.050(3) 0.055(3) -0.007(2) 0.000(2) 0.008(2)
C24 0.057(2) 0.038(2) 0.050(3) 0.000(2) -0.001(2) 0.0019(19)

loop_
_atom_type_symbol
_atom_type_description
_atom_type_scat_dispersion_real
_atom_type_scat_dispersion_imag
_atom_type_scat_source
C C 0.0033 0.0016 'International Tables Vol C Tables 4.2.6.8 and 6.1.1.4'
H H 0.0000 0.0000 'International Tables Vol C Tables 4.2.6.8 and 6.1.1.4'
Br Br -0.2901 2.4595 'International Tables Vol C Tables 4.2.6.8 and 6.1.1.4'
N N 0.0061 0.0033 'International Tables Vol C Tables 4.2.6.8 and 6.1.1.4'
O O 0.0106 0.0060 'International Tables Vol C Tables 4.2.6.8 and 6.1.1.4'

loop_
_geom_angle_atom_site_label_1
_geom_angle_atom_site_label_2
_geom_angle_atom_site_label_3
_geom_angle
_geom_angle_site_symmetry_1
_geom_angle_site_symmetry_3
_geom_angle_publ_flag
C16 O1 H1 109.5 . . ?
C22 O2 H2 109.5 . . ?
C6 N1 C7 102.1(3) . . ?
C6 N1 C13 108.1(2) . . ?
C7 N1 C13 112.0(3) . . ?
C6 N1 C19 113.2(3) . . ?
C7 N1 C19 109.8(2) . . ?
C13 N1 C19 111.3(3) . . ?
C6 C1 C2 119.3(4) . . ?
C6 C1 C12 108.9(3) . . ?
C2 C1 C12 131.8(4) . . ?
C3 C2 C1 118.0(5) . . ?
C3 C2 H2A 121.0 . . ?
C1 C2 H2A 121.0 . . ?
C2 C3 C4 121.4(4) . . ?
C2 C3 H3 119.3 . . ?
C4 C3 H3 119.3 . . ?
C3 C4 C5 121.7(5) . . ?
C3 C4 H4 119.1 . . ?
C5 C4 H4 119.1 . . ?
C6 C5 C4 115.8(4) . . ?
C6 C5 H5 122.1 . . ?
C4 C5 H5 122.1 . . ?
C5 C6 C1 123.9(4) . . ?
C5 C6 N1 126.1(4) . . ?
C1 C6 N1 110.0(3) . . ?
C8 C7 C12 123.8(4) . . ?
C8 C7 N1 126.0(4) . . ?
C12 C7 N1 110.1(3) . . ?
C9 C8 C7 116.4(4) . . ?
C9 C8 H8 121.8 . . ?
C7 C8 H8 121.8 . . ?
C8 C9 C10 121.8(5) . . ?
C8 C9 H9 119.1 . . ?
C10 C9 H9 119.1 . . ?
C9 C10 C11 120.4(5) . . ?
C9 C10 H10 119.8 . . ?
C11 C10 H10 119.8 . . ?
C10 C11 C12 119.3(4) . . ?
C10 C11 H11 120.3 . . ?
C12 C11 H11 120.3 . . ?
C7 C12 C11 118.3(4) . . ?
C7 C12 C1 108.8(4) . . ?
C11 C12 C1 132.9(4) . . ?
C18 C13 C14 120.8(4) . . ?
C18 C13 N1 119.7(3) . . ?
C14 C13 N1 119.3(3) . . ?
C13 C14 C15 119.4(4) . . ?
C13 C14 H14 120.3 . . ?
C15 C14 H14 120.3 . . ?
C16 C15 C14 120.2(4) . . ?
C16 C15 H15 119.9 . . ?
C14 C15 H15 119.9 . . ?
C17 C16 O1 116.7(4) . . ?
C17 C16 C15 120.1(4) . . ?
O1 C16 C15 123.2(4) . . ?
C16 C17 C18 120.1(4) . . ?
C16 C17 H17 120.0 . . ?
C18 C17 H17 120.0 . . ?
C13 C18 C17 119.4(4) . . ?
C13 C18 H18 120.3 . . ?
C17 C18 H18 120.3 . . ?
C20 C19 C24 121.1(4) . . ?
C20 C19 N1 119.7(3) . . ?
C24 C19 N1 119.1(3) . . ?
C19 C20 C21 119.3(4) . . ?
C19 C20 H20 120.3 . . ?
C21 C20 H20 120.3 . . ?
C20 C21 C22 120.0(4) . . ?
C20 C21 H21 120.0 . . ?
C22 C21 H21 120.0 . . ?
O2 C22 C23 118.0(4) . . ?
O2 C22 C21 122.3(4) . . ?
C23 C22 C21 119.6(4) . . ?
C22 C23 C24 120.2(4) . . ?
C22 C23 H23 119.9 . . ?
C24 C23 H23 119.9 . . ?
C23 C24 C19 119.7(4) . . ?
C23 C24 H24 120.1 . . ?
C19 C24 H24 120.1 . . ?

loop_
_geom_bond_atom_site_label_1
_geom_bond_atom_site_label_2
_geom_bond_distance
_geom_bond_site_symmetry_2
_geom_bond_publ_flag
O1 C16 1.372(4) . ?
O1 H1 0.8200 . ?
O2 C22 1.359(5) . ?
O2 H2 0.8200 . ?
N1 C6 1.507(5) . ?
N1 C7 1.507(5) . ?
N1 C13 1.524(4) . ?
N1 C19 1.532(5) . ?
C1 C6 1.380(5) . ?
C1 C2 1.394(6) . ?
C1 C12 1.452(5) . ?
C2 C3 1.371(7) . ?
C2 H2A 0.9300 . ?
C3 C4 1.379(7) . ?
C3 H3 0.9300 . ?
C4 C5 1.391(6) . ?
C4 H4 0.9300 . ?
C5 C6 1.368(5) . ?
C5 H5 0.9300 . ?
C7 C8 1.377(5) . ?
C7 C12 1.379(5) . ?
C8 C9 1.376(6) . ?
C8 H8 0.9300 . ?
C9 C10 1.378(7) . ?
C9 H9 0.9300 . ?
C10 C11 1.382(6) . ?
C10 H10 0.9300 . ?
C11 C12 1.384(6) . ?
C11 H11 0.9300 . ?
C13 C18 1.372(5) . ?
C13 C14 1.375(5) . ?
C14 C15 1.380(5) . ?
C14 H14 0.9300 . ?
C15 C16 1.378(6) . ?
C15 H15 0.9300 . ?
C16 C17 1.370(6) . ?
C17 C18 1.388(5) . ?
C17 H17 0.9300 . ?
C18 H18 0.9300 . ?
C19 C20 1.366(5) . ?
C19 C24 1.376(5) . ?
C20 C21 1.382(5) . ?
C20 H20 0.9300 . ?
C21 C22 1.393(5) . ?
C21 H21 0.9300 . ?
C22 C23 1.373(5) . ?
C23 C24 1.376(5) . ?
C23 H23 0.9300 . ?
C24 H24 0.9300 . ?

loop_
_geom_torsion_atom_site_label_1
_geom_torsion_atom_site_label_2
_geom_torsion_atom_site_label_3
_geom_torsion_atom_site_label_4
_geom_torsion
_geom_torsion_site_symmetry_1
_geom_torsion_site_symmetry_2
_geom_torsion_site_symmetry_3
_geom_torsion_site_symmetry_4
_geom_torsion_publ_flag
C6 C1 C2 C3 1.1(6) . . . . ?
C12 C1 C2 C3 177.7(4) . . . . ?
C1 C2 C3 C4 1.1(7) . . . . ?
C2 C3 C4 C5 -2.5(7) . . . . ?
C3 C4 C5 C6 1.5(6) . . . . ?
C4 C5 C6 C1 0.9(6) . . . . ?
C4 C5 C6 N1 -178.5(3) . . . . ?
C2 C1 C6 C5 -2.2(6) . . . . ?
C12 C1 C6 C5 -179.5(4) . . . . ?
C2 C1 C6 N1 177.3(3) . . . . ?
C12 C1 C6 N1 0.0(4) . . . . ?
C7 N1 C6 C5 -179.8(4) . . . . ?
C13 N1 C6 C5 62.0(5) . . . . ?
C19 N1 C6 C5 -61.8(5) . . . . ?
C7 N1 C6 C1 0.7(4) . . . . ?
C13 N1 C6 C1 -117.5(3) . . . . ?
C19 N1 C6 C1 118.7(3) . . . . ?
C6 N1 C7 C8 -178.0(4) . . . . ?
C13 N1 C7 C8 -62.6(5) . . . . ?
C19 N1 C7 C8 61.7(5) . . . . ?
C6 N1 C7 C12 -1.1(4) . . . . ?
C13 N1 C7 C12 114.3(3) . . . . ?
C19 N1 C7 C12 -121.5(3) . . . . ?
C12 C7 C8 C9 -0.7(6) . . . . ?
N1 C7 C8 C9 175.7(4) . . . . ?
C7 C8 C9 C10 1.8(6) . . . . ?
C8 C9 C10 C11 -1.7(7) . . . . ?
C9 C10 C11 C12 0.5(6) . . . . ?
C8 C7 C12 C11 -0.4(6) . . . . ?
N1 C7 C12 C11 -177.3(3) . . . . ?
C8 C7 C12 C1 178.1(4) . . . . ?
N1 C7 C12 C1 1.2(4) . . . . ?
C10 C11 C12 C7 0.5(6) . . . . ?
C10 C11 C12 C1 -177.5(4) . . . . ?
C6 C1 C12 C7 -0.7(4) . . . . ?
C2 C1 C12 C7 -177.6(4) . . . . ?
C6 C1 C12 C11 177.5(4) . . . . ?
C2 C1 C12 C11 0.6(7) . . . . ?
C6 N1 C13 C18 88.9(4) . . . . ?
C7 N1 C13 C18 -22.8(4) . . . . ?
C19 N1 C13 C18 -146.1(3) . . . . ?
C6 N1 C13 C14 -86.3(4) . . . . ?
C7 N1 C13 C14 161.9(3) . . . . ?
C19 N1 C13 C14 38.6(4) . . . . ?
C18 C13 C14 C15 1.9(6) . . . . ?
N1 C13 C14 C15 177.1(3) . . . . ?
C13 C14 C15 C16 -0.6(6) . . . . ?
C14 C15 C16 C17 -0.3(6) . . . . ?
C14 C15 C16 O1 179.6(4) . . . . ?
O1 C16 C17 C18 180.0(3) . . . . ?
C15 C16 C17 C18 -0.1(6) . . . . ?
C14 C13 C18 C17 -2.3(6) . . . . ?
N1 C13 C18 C17 -177.5(3) . . . . ?
C16 C17 C18 C13 1.4(6) . . . . ?
C6 N1 C19 C20 -14.8(4) . . . . ?
C7 N1 C19 C20 98.6(4) . . . . ?
C13 N1 C19 C20 -136.8(4) . . . . ?
C6 N1 C19 C24 166.8(3) . . . . ?
C7 N1 C19 C24 -79.7(4) . . . . ?
C13 N1 C19 C24 44.8(4) . . . . ?
C24 C19 C20 C21 -0.7(6) . . . . ?
N1 C19 C20 C21 -179.1(3) . . . . ?
C19 C20 C21 C22 0.2(6) . . . . ?
C20 C21 C22 O2 -176.7(4) . . . . ?
C20 C21 C22 C23 0.7(6) . . . . ?
O2 C22 C23 C24 176.5(4) . . . . ?
C21 C22 C23 C24 -1.0(6) . . . . ?
C22 C23 C24 C19 0.5(6) . . . . ?
C20 C19 C24 C23 0.4(6) . . . . ?
N1 C19 C24 C23 178.8(3) . . . . ?
